data_7708083
loop_
_publ_author_name
'Takahashi, Kiyonori'
'Miyazaki, Yuji'
'Noro, Shin-ichiro'
'Nakano, Motohiro'
'Nakamura, Takayoshi'
'Akutagawa, Tomoyuki'

_publ_section_title
;
 Dipole Fluctuation and Structural Phase Transition in Hydrogen-Bonding
 Molecular Assemblies of Mononuclear CuII Complexes with Polar
 Fluorobenzoate Ligands
;
_journal_name_full 'Dalton Transactions'
_journal_paper_doi 10.1039/D1DT02118D
_journal_year 2021
_chemical_formula_moiety 'C24 H18 Cu F4 N2 O5'
_chemical_formula_sum 'C24 H18 Cu F4 N2 O5'
_chemical_formula_weight 553.96
_space_group_crystal_system monoclinic
_space_group_IT_number 15
_space_group_name_Hall '-C 2yc'
_space_group_name_H-M_alt 'C 1 2/c 1'
_atom_sites_solution_hydrogens geom
_atom_sites_solution_primary direct
_atom_sites_solution_secondary difmap
_audit_update_record
;
2019-11-28 deposited with the CCDC.	2021-08-18 downloaded from the CCDC.
;
_cell_angle_alpha 90.0000
_cell_angle_beta 92.110(3)
_cell_angle_gamma 90.0000
_cell_formula_units_Z 4
_cell_length_a 16.0191(7)
_cell_length_b 6.1375(3)
_cell_length_c 23.9290(11)
_cell_measurement_reflns_used 3953
_cell_measurement_temperature 300
_cell_measurement_theta_max 68.17
_cell_measurement_theta_min 3.69
_cell_volume 2351.04(19)
_computing_cell_refinement 'RAPID AUTO'
_computing_data_collection 'RAPID AUTO (Rigaku, ????)'
_computing_data_reduction 'RAPID AUTO'
_computing_molecular_graphics 'CrystalStructure 4.1'
_computing_publication_material 'CrystalStructure 4.1 (Rigaku, 2014)'
_computing_structure_refinement 'SHELXL2013 (Sheldrick, 2008)'
_computing_structure_solution 'SIR2011 (Burla, et al., 2012)'
_diffrn_ambient_temperature 300
_diffrn_detector_area_resol_mean 10.000
_diffrn_measured_fraction_theta_full 0.995
_diffrn_measured_fraction_theta_max 0.995
_diffrn_measurement_device_type 'Rigaku R-AXIS RAPID'
_diffrn_measurement_method \w
_diffrn_radiation_type 'Cu K\a'
_diffrn_radiation_wavelength 1.54187
_diffrn_reflns_av_R_equivalents 0.0474
_diffrn_reflns_Laue_measured_fraction_full 0.995
_diffrn_reflns_Laue_measured_fraction_max 0.995
_diffrn_reflns_limit_h_max 19
_diffrn_reflns_limit_h_min -19
_diffrn_reflns_limit_k_max 7
_diffrn_reflns_limit_k_min -7
_diffrn_reflns_limit_l_max 28
_diffrn_reflns_limit_l_min -28
_diffrn_reflns_number 11758
_diffrn_reflns_point_group_measured_fraction_full 0.995
_diffrn_reflns_point_group_measured_fraction_max 0.995
_diffrn_reflns_theta_full 67.687
_diffrn_reflns_theta_max 68.175
_diffrn_reflns_theta_min 3.697
_diffrn_standards_number 0
_exptl_absorpt_coefficient_mu 1.957
_exptl_absorpt_correction_T_max 0.907
_exptl_absorpt_correction_T_min 0.843
_exptl_absorpt_correction_type numerical
_exptl_absorpt_process_details 'NUMABS (Rigaku, 1999)'
_exptl_crystal_colour blue
_exptl_crystal_density_diffrn 1.565
_exptl_crystal_density_method 'not measured'
_exptl_crystal_description block
_exptl_crystal_F_000 1124.00
_exptl_crystal_size_max 0.200
_exptl_crystal_size_mid 0.150
_exptl_crystal_size_min 0.050
_refine_diff_density_max 0.16
_refine_diff_density_min -0.56
_refine_ls_extinction_method none
_refine_ls_goodness_of_fit_ref 1.006
_refine_ls_hydrogen_treatment constr
_refine_ls_number_parameters 230
_refine_ls_number_reflns 2147
_refine_ls_number_restraints 27
_refine_ls_R_factor_all 0.0599
_refine_ls_R_factor_gt 0.0480
_refine_ls_shift/su_max 0.000
_refine_ls_structure_factor_coef Fsqd
_refine_ls_weighting_details 'w = 1/[\s^2^(Fo^2^)+(0.0896P)^2^+0.0000P] where P=(Fo^2^+2Fc^2^)/3'
_refine_ls_weighting_scheme calc
_refine_ls_wR_factor_gt 0.1279
_refine_ls_wR_factor_ref 0.1378
_reflns_number_gt 1572
_reflns_number_total 2147
_reflns_threshold_expression F^2^>2.0\s(F^2^)
_cod_data_source_file d1dt02118d2.cif
_cod_data_source_block crystal3_300K
_cod_original_cell_volume 2351.04(18)
_cod_database_code 7708083
_shelxl_res_file
;

    shelxl.res created by SHELXL-2014/7

TITL 34F2BACuPyH2O-300K2
CELL  1.54187 16.01912 6.13750 23.92899 90.00000 92.11020 90.00000
ZERR  4 0.00069 0.00028 0.00113 0.00000 0.00260 0.00000
LATT 7
SYMM    -X,    +Y, .50-Z
SFAC C H O N CU F
UNIT 96 72 20 8 4 16
L.S. 20
FMAP 2
PLAN -45
WPDB -2
HTAB
BOND $H
CONF
LIST 4
TEMP 27.0
ACTA
BIND F2A C4A
BIND F2B C4B
BIND F3A C6A
BIND F3B C6B
SIZE 0.200 0.150 0.050
DELU 0.0100 0.0100 C2B C3B C4B C5B C6B C7B
DELU 0.0100 0.0100 C2A C3A C4A C5A C6A C7A
DELU 0.0010 0.0100 O1 C1 O2
WGHT    0.089600
FVAR       0.34098
CU1   5    0.500000    0.738399    0.250000    10.50000    0.05826    0.06763 =
         0.05725    0.00000   -0.00868    0.00000
 
PART 1
F1A   6    0.681800    0.707708    0.575318    10.50000    0.29526    0.15013 =
         0.10568   -0.00935   -0.11783   -0.00222
PART 4
F1B   6    0.630887    0.686021    0.580307    10.50000    0.18009    0.37988 =
         0.05458   -0.01149   -0.03270    0.01384
PART 2
F2A   6    0.693204    1.001069    0.499600    10.25000    0.23285    0.12158 =
         0.13835   -0.04141   -0.08607   -0.01145
PART 3
F3A   6    0.603026    0.301296    0.543988    10.25000    0.24284    0.19339 =
         0.07805    0.05080   -0.00309    0.08281
PART 5
F2B   6    0.674828    0.329703    0.535926    10.25000    0.24243    0.13054 =
         0.07112    0.00857   -0.05186    0.04537
PART 6
F3B   6    0.602261    1.012204    0.519231    10.25000    0.40315    0.33248 =
         0.09427   -0.02245   -0.02615   -0.15046
PART 0
O1    3    0.557225    0.739666    0.323182    11.00000    0.06899    0.08498 =
         0.05987    0.00679   -0.01390   -0.00024
O2    3    0.541366    0.384740    0.337891    11.00000    0.13014    0.07800 =
         0.07765   -0.00950   -0.00799    0.01492
O3    3    0.500000    1.109282    0.250000    10.50000    0.11016    0.06648 =
         0.07603    0.00000   -0.02708    0.00000
AFIX  83
H3W   2    0.477581    1.153817    0.220831    11.00000   -1.20000
AFIX   0
N1    4    0.609715    0.707427    0.211637    11.00000    0.05787    0.07277 =
         0.05749    0.00083   -0.00681   -0.00293
C1    1    0.559173    0.569897    0.353478    11.00000    0.06755    0.07784 =
         0.06193   -0.00091   -0.00361    0.01235
 
PART 1
AFIX  66
C2A   1    0.583327    0.589366    0.411243    10.50000    0.11365    0.08040 =
         0.07313   -0.00211   -0.00498    0.03436
C3A   1    0.621117    0.783057    0.428516    10.50000    0.12387    0.10426 =
         0.06506   -0.00426   -0.02228    0.02393
AFIX  43
H3A   2    0.628506    0.894873    0.402939    10.50000   -1.20000
AFIX  65
C4A   1    0.647865    0.809628    0.484017    10.50000    0.24081    0.11379 =
         0.09005   -0.04881   -0.06423    0.07435
AFIX  43
H4A   2    0.673149    0.939221    0.495574    10.25000   -1.20000
AFIX  65
C5A   1    0.636822    0.642507    0.522245    10.50000    0.38271    0.15004 =
         0.06014   -0.02755   -0.08946    0.09187
C6A   1    0.599031    0.448815    0.504973    10.50000    0.15298    0.19357 =
         0.07337    0.02104   -0.01273    0.04727
AFIX  43
H6A   2    0.591643    0.337000    0.530551    10.25000   -1.20000
AFIX  65
C7A   1    0.572283    0.422241    0.449472    10.50000    0.11633    0.11730 =
         0.07820    0.01522   -0.00655    0.01833
AFIX  43
H7A   2    0.546999    0.292648    0.437916    10.50000   -1.20000
AFIX  66
 
PART 4
C2B   1    0.586391    0.617081    0.415311    10.50000    0.08737    0.08492 =
         0.04605   -0.00221   -0.01483   -0.00437
C3B   1    0.577709    0.824221    0.437853    10.50000    0.12326    0.08771 =
         0.07277   -0.00851   -0.00292    0.00007
AFIX  43
H3B   2    0.557578    0.937876    0.415463    10.50000   -1.20000
AFIX  65
C4B   1    0.599115    0.861490    0.493858    10.50000    0.21918    0.09627 =
         0.07700   -0.03753   -0.01374    0.00630
AFIX  43
H4B   2    0.593306    1.000081    0.508940    10.25000   -1.20000
AFIX  65
C5B   1    0.629204    0.691620    0.527322    10.50000    0.23895    0.12186 =
         0.08694   -0.00850   -0.03819   -0.01642
C6B   1    0.637887    0.484479    0.504781    10.50000    0.23330    0.09916 =
         0.06890    0.00998   -0.06130    0.00978
AFIX  43
H6B   2    0.658018    0.370825    0.527171    10.25000   -1.20000
AFIX  65
C7B   1    0.616481    0.447207    0.448775    10.50000    0.11023    0.08998 =
         0.06250    0.00068   -0.02020    0.01908
AFIX  43
H7B   2    0.622290    0.308616    0.433694    10.50000   -1.20000
AFIX   0
 
PART 0
C8    1    0.659225    0.535577    0.221385    11.00000    0.06513    0.08021 =
         0.07034    0.00326   -0.00469   -0.00050
AFIX  43
H8    2    0.641231    0.427023    0.245239    11.00000   -1.20000
AFIX   0
C9    1    0.735496    0.511953    0.197775    11.00000    0.06709    0.10071 =
         0.08390   -0.00485   -0.00372    0.01261
AFIX  43
H9    2    0.768000    0.388909    0.205030    11.00000   -1.20000
AFIX   0
C10   1    0.763017    0.674351    0.163057    11.00000    0.06845    0.11963 =
         0.08247   -0.01175    0.00692   -0.00206
AFIX  43
H10   2    0.815215    0.665127    0.147447    11.00000   -1.20000
AFIX   0
C11   1    0.712605    0.847183    0.152173    11.00000    0.08847    0.10473 =
         0.08188    0.00317    0.01455   -0.01906
AFIX  43
H11   2    0.729581    0.957409    0.128462    11.00000   -1.20000
AFIX   0
C12   1    0.635847    0.859297    0.176406    11.00000    0.07790    0.08081 =
         0.07478    0.00745   -0.00198   -0.00368
AFIX  43
H12   2    0.601204    0.977214    0.167893    11.00000   -1.20000
AFIX   0
HKLF 4
 
REM  34F2BACuPyH2O-300K2
REM R1 =  0.0480 for    1572 Fo > 4sig(Fo)  and  0.0599 for all    2147 data
REM    230 parameters refined using     27 restraints
 
END  
     
WGHT      0.0866      0.0000 

REM Instructions for potential hydrogen bonds
EQIV $1 -x+1, y+1, -z+1/2
HTAB O3 O2_$1
EQIV $2 x, -y+2, z-1/2
HTAB C11 F1A_$2

REM Highest difference peak  0.155,  deepest hole -0.562,  1-sigma level  0.059
Q1    1   0.6569  0.5106  0.4950  11.00000  0.05    0.16
Q2    1   0.5932  0.9945  0.2657  11.00000  0.05    0.14
Q3    1   0.5851  0.7851  0.3320  11.00000  0.05    0.14
Q4    1   0.5386  0.4180  0.3188  11.00000  0.05    0.14
Q5    1   0.6188  0.9042  0.2980  11.00000  0.05    0.14
Q6    1   0.5360  1.0215  0.5177  11.00000  0.05    0.14
Q7    1   0.4577  0.9909  0.3230  11.00000  0.05    0.14
Q8    1   0.7019  0.3115  0.5144  11.00000  0.05    0.14
Q9    1   0.6588  0.7867  0.4542  11.00000  0.05    0.13
Q10   1   0.5668  0.7775  0.5828  11.00000  0.05    0.13
Q11   1   0.6142  0.8998  0.2718  11.00000  0.05    0.13
Q12   1   0.4735  0.3998  0.3027  11.00000  0.05    0.13
Q13   1   0.5676  0.3944  0.5591  11.00000  0.05    0.12
Q14   1   0.5116  0.2514  0.3006  11.00000  0.05    0.12
Q15   1   0.4806  0.2498  0.2917  11.00000  0.05    0.12
Q16   1   0.6820  0.6795  0.4980  11.00000  0.05    0.12
Q17   1   0.6217  0.2137  0.2705  11.00000  0.05    0.12
Q18   1   0.3823  0.7414  0.2620  11.00000  0.05    0.12
Q19   1   0.5163  0.1626  0.3934  11.00000  0.05    0.11
Q20   1   0.5711  0.2714  0.4429  11.00000  0.05    0.11
Q21   1   0.4528  0.2982  0.3188  11.00000  0.05    0.11
Q22   1   0.5301  0.8509  0.2917  11.00000  0.05    0.11
Q23   1   0.8361  0.5667  0.1434  11.00000  0.05    0.11
Q24   1   0.5546  0.9752  0.5603  11.00000  0.05    0.11
Q25   1   0.6209  0.7470  0.3101  11.00000  0.05    0.11
Q26   1   0.4220  0.3549  0.3345  11.00000  0.05    0.11
Q27   1   0.6616  0.8057  0.3345  11.00000  0.05    0.11
Q28   1   0.7381  0.7065  0.5720  11.00000  0.05    0.11
Q29   1   0.6820  0.2351  0.4315  11.00000  0.05    0.11
Q30   1   0.6010  0.2686  0.2019  11.00000  0.05    0.11
Q31   1   0.7094  0.6444  0.4051  11.00000  0.05    0.11
Q32   1   0.6238  0.3194  0.2272  11.00000  0.05    0.11
Q33   1   0.4516  0.5000  0.3230  11.00000  0.05    0.10
Q34   1   0.4181  1.0947  0.2586  11.00000  0.05    0.10
Q35   1   0.4763  0.3417  0.3429  11.00000  0.05    0.10
Q36   1   0.4776  1.0594  0.3123  11.00000  0.05    0.10
Q37   1   0.6184  1.0215  0.3121  11.00000  0.05    0.10
Q38   1   0.7023  1.1179  0.4311  11.00000  0.05    0.10
Q39   1   0.6927  0.4363  0.5317  11.00000  0.05    0.10
Q40   1   0.6059  0.5448  0.4269  11.00000  0.05    0.10
Q41   1   0.7897  1.0329  0.1476  11.00000  0.05    0.10
Q42   1   0.7321  0.9992  0.4499  11.00000  0.05    0.10
Q43   1   0.5931  0.6707  0.4417  11.00000  0.05    0.10
Q44   1   0.5847  0.3940  0.4602  11.00000  0.05    0.10
Q45   1   0.5217  0.1619  0.4159  11.00000  0.05    0.10
;

loop_
_symmetry_equiv_pos_site_id
_space_group_symop_operation_xyz
1 +X,+Y,+Z
2 -X,+Y,1/2-Z
3 -X,-Y,-Z
4 +X,-Y,1/2+Z
5 1/2+X,1/2+Y,+Z
6 1/2-X,1/2+Y,1/2-Z
7 1/2-X,1/2-Y,-Z
8 1/2+X,1/2-Y,1/2+Z

loop_
_atom_site_label
_atom_site_type_symbol
_atom_site_fract_x
_atom_site_fract_y
_atom_site_fract_z
_atom_site_U_iso_or_equiv
_atom_site_adp_type
_atom_site_occupancy
_atom_site_site_symmetry_multiplicity
_atom_site_calc_flag
_atom_site_refinement_flags
_atom_site_disorder_assembly
_atom_site_disorder_group
Cu1 Cu 0.5 0.73840(9) 0.25 0.0613(2) Uani 1 4 d . . .
F1A F 0.6818(8) 0.7077(16) 0.5753(4) 0.187(5) Uani 0.5 8 d . . .
F1B F 0.6309(7) 0.686(2) 0.5803(4) 0.206(6) Uani 0.5 8 d . . .
F2A F 0.6932(10) 1.001(2) 0.4996(6) 0.167(5) Uani 0.25 8 d . . .
F2B F 0.6748(11) 0.330(3) 0.5359(5) 0.149(6) Uani 0.25 8 d . . .
F3A F 0.6030(12) 0.301(3) 0.5440(6) 0.172(8) Uani 0.25 8 d . . .
F3B F 0.6023(19) 1.012(5) 0.5192(6) 0.277(13) Uani 0.25 8 d . . .
O1 O 0.55723(13) 0.7397(3) 0.32318(8) 0.0717(5) Uani 1 8 d . . .
O2 O 0.54137(15) 0.3847(4) 0.33789(9) 0.0956(7) Uani 1 8 d . . .
O3 O 0.5 1.1093(5) 0.25 0.0850(9) Uani 1 4 d . . .
N1 N 0.60971(14) 0.7074(4) 0.21164(9) 0.0629(6) Uani 1 8 d . . .
C1 C 0.55917(17) 0.5699(5) 0.35348(12) 0.0693(7) Uani 1 8 d . . .
C2A C 0.5833(5) 0.5894(15) 0.4112(3) 0.089(4) Uani 0.5 8 d . . .
C2B C 0.5864(4) 0.6171(12) 0.4153(3) 0.073(3) Uani 0.5 8 d . . .
C3A C 0.6211(5) 0.7831(13) 0.4285(3) 0.098(3) Uani 0.5 8 d . . .
C3B C 0.5777(5) 0.8242(11) 0.4379(3) 0.095(3) Uani 0.5 8 d . . .
C4A C 0.6479(7) 0.8096(13) 0.4840(3) 0.150(5) Uani 0.5 8 d . . .
C4B C 0.5991(6) 0.8615(12) 0.4939(3) 0.131(4) Uani 0.5 8 d . . .
C5A C 0.6368(8) 0.6425(17) 0.5222(3) 0.200(10) Uani 0.5 8 d . . .
C5B C 0.6292(7) 0.6916(16) 0.5273(3) 0.150(7) Uani 0.5 8 d . . .
C6A C 0.5990(7) 0.4488(16) 0.5050(4) 0.140(4) Uani 0.5 8 d . . .
C6B C 0.6379(6) 0.4845(14) 0.5048(4) 0.135(5) Uani 0.5 8 d . . .
C7A C 0.5723(5) 0.4222(14) 0.4495(4) 0.104(3) Uani 0.5 8 d . . .
C7B C 0.6165(4) 0.4472(10) 0.4488(4) 0.088(3) Uani 0.5 8 d . . .
C8 C 0.65922(17) 0.5356(5) 0.22139(12) 0.0721(7) Uani 1 8 d . . .
C9 C 0.73550(18) 0.5120(6) 0.19778(13) 0.0841(9) Uani 1 8 d . . .
C10 C 0.7630(2) 0.6744(7) 0.16306(15) 0.0901(10) Uani 1 8 d . . .
C11 C 0.7126(2) 0.8472(7) 0.15217(14) 0.0914(10) Uani 1 8 d . . .
C12 C 0.6359(2) 0.8593(6) 0.17641(13) 0.0779(8) Uani 1 8 d . . .
H3B H 0.55758 0.93788 0.41546 0.1137 Uiso 0.5 8 calc R . .
H3A H 0.62851 0.89487 0.40294 0.1180 Uiso 0.5 8 calc R . .
H3W H 0.47758 1.15382 0.22083 0.1020 Uiso 1 8 calc R . .
H7B H 0.62229 0.30862 0.43369 0.1058 Uiso 0.5 8 calc R . .
H7A H 0.547 0.29265 0.43792 0.1250 Uiso 0.5 8 calc R . .
H8 H 0.64123 0.42702 0.24524 0.0865 Uiso 1 8 calc R . .
H9 H 0.768 0.38891 0.20503 0.1009 Uiso 1 8 calc R . .
H10 H 0.81522 0.66513 0.14745 0.1081 Uiso 1 8 calc R . .
H11 H 0.72958 0.95741 0.12846 0.1097 Uiso 1 8 calc R . .
H12 H 0.6012 0.97721 0.16789 0.0935 Uiso 1 8 calc R . .
H4A H 0.67315 0.93922 0.49557 0.1799 Uiso 0.25 8 calc R . .
H6A H 0.59164 0.337 0.53055 0.1685 Uiso 0.25 8 calc R . .
H4B H 0.59331 1.00008 0.50894 0.1575 Uiso 0.25 8 calc R . .
H6B H 0.65802 0.37082 0.52717 0.1625 Uiso 0.25 8 calc R . .

loop_
_atom_site_aniso_label
_atom_site_aniso_U_11
_atom_site_aniso_U_22
_atom_site_aniso_U_33
_atom_site_aniso_U_12
_atom_site_aniso_U_13
_atom_site_aniso_U_23
Cu1 0.0583(4) 0.0676(4) 0.0573(4) 0.0000 -0.0087(2) 0.0000
F1A 0.295(14) 0.150(6) 0.106(6) -0.002(7) -0.118(8) -0.009(4)
F1B 0.180(9) 0.380(15) 0.055(3) 0.014(8) -0.033(5) -0.011(5)
F2A 0.233(15) 0.122(9) 0.138(10) -0.011(10) -0.086(10) -0.041(8)
F2B 0.242(17) 0.131(8) 0.071(6) 0.045(12) -0.052(9) 0.009(6)
F3A 0.243(19) 0.193(14) 0.078(7) 0.083(16) -0.003(11) 0.051(8)
F3B 0.40(3) 0.33(3) 0.094(10) -0.15(3) -0.026(14) -0.022(13)
O1 0.0690(12) 0.0850(14) 0.0599(11) -0.0002(9) -0.0139(9) 0.0068(8)
O2 0.130(2) 0.0780(13) 0.0776(14) 0.0149(14) -0.0080(13) -0.0095(11)
O3 0.110(2) 0.0665(19) 0.0760(18) 0.0000 -0.0271(16) 0.0000
N1 0.0579(13) 0.0728(15) 0.0575(13) -0.0029(10) -0.0068(10) 0.0008(10)
C1 0.0675(16) 0.0778(13) 0.0619(17) 0.0124(13) -0.0036(13) -0.0009(10)
C2A 0.114(12) 0.080(6) 0.073(7) 0.034(6) -0.005(7) -0.002(4)
C2B 0.087(9) 0.085(6) 0.046(5) -0.004(6) -0.015(5) -0.002(4)
C3A 0.124(8) 0.104(6) 0.065(4) 0.024(5) -0.022(5) -0.004(4)
C3B 0.123(8) 0.088(5) 0.073(4) 0.000(5) -0.003(5) -0.009(4)
C4A 0.241(15) 0.114(7) 0.090(6) 0.074(8) -0.064(8) -0.049(5)
C4B 0.219(13) 0.096(6) 0.077(5) 0.006(8) -0.014(7) -0.038(5)
C5A 0.38(3) 0.150(11) 0.060(6) 0.092(11) -0.089(11) -0.028(5)
C5B 0.24(2) 0.122(8) 0.087(8) -0.016(9) -0.038(10) -0.009(5)
C6A 0.153(11) 0.194(11) 0.073(6) 0.047(8) -0.013(6) 0.021(7)
C6B 0.233(16) 0.099(6) 0.069(6) 0.010(8) -0.061(7) 0.010(5)
C7A 0.116(8) 0.117(7) 0.078(5) 0.018(5) -0.007(6) 0.015(4)
C7B 0.110(7) 0.090(5) 0.063(4) 0.019(5) -0.020(5) 0.001(3)
C8 0.0651(16) 0.080(2) 0.0703(17) -0.0005(15) -0.0047(13) 0.0033(14)
C9 0.0671(18) 0.101(2) 0.084(2) 0.0126(18) -0.0037(15) -0.0049(19)
C10 0.068(2) 0.120(3) 0.082(2) -0.002(2) 0.0069(16) -0.012(2)
C11 0.088(2) 0.105(3) 0.082(2) -0.019(2) 0.0146(18) 0.003(2)
C12 0.078(2) 0.081(2) 0.0748(19) -0.0037(17) -0.0020(15) 0.0075(17)

loop_
_atom_type_symbol
_atom_type_description
_atom_type_scat_dispersion_real
_atom_type_scat_dispersion_imag
_atom_type_scat_source
C C 0.0181 0.0091
;
International Tables for Crystallography
(Vol. C, Tables 4.2.6.8 and 6.1.1.4)
;
H H 0.0000 0.0000
;
International Tables for Crystallography
(Vol. C, Table 6.1.1.4)
;
O O 0.0492 0.0322
;
International Tables for Crystallography
(Vol. C, Tables 4.2.6.8 and 6.1.1.4)
;
N N 0.0311 0.0180
;
International Tables for Crystallography
(Vol. C, Tables 4.2.6.8 and 6.1.1.4)
;
Cu Cu -1.9646 0.5888
;
International Tables for Crystallography
(Vol. C, Tables 4.2.6.8 and 6.1.1.4)
;
F F 0.0727 0.0534
;
International Tables for Crystallography
(Vol. C, Tables 4.2.6.8 and 6.1.1.4)
;

loop_
_geom_angle_atom_site_label_1
_geom_angle_atom_site_label_2
_geom_angle_atom_site_label_3
_geom_angle
_geom_angle_publ_flag
_geom_angle_site_symmetry_1
_geom_angle_site_symmetry_2
_geom_angle_site_symmetry_3
O1 Cu1 O1 179.54(8) yes . . 2_655
O1 Cu1 N1 91.17(9) yes . . .
O1 Cu1 N1 88.88(9) yes . . 2_655
O1 Cu1 N1 88.88(9) yes 2_655 . .
O1 Cu1 N1 91.17(9) yes 2_655 . 2_655
N1 Cu1 N1 169.21(10) yes . . 2_655
Cu1 O1 C1 120.76(18) yes . . .
Cu1 N1 C8 121.05(19) yes . . .
Cu1 N1 C12 121.3(2) yes . . .
C8 N1 C12 117.6(3) yes . . .
O1 C1 O2 125.9(3) yes . . .
O1 C1 C2A 119.0(4) yes . . .
O1 C1 C2B 113.0(4) yes . . .
O2 C1 C2A 115.1(4) yes . . .
O2 C1 C2B 121.1(4) yes . . .
C1 C2A C3A 117.4(7) yes . . .
C1 C2A C7A 122.6(7) yes . . .
C3A C2A C7A 120.0(7) yes . . .
C1 C2B C3B 120.7(6) yes . . .
C1 C2B C7B 119.2(6) yes . . .
C3B C2B C7B 120.0(6) yes . . .
C2A C3A C4A 120.0(7) yes . . .
C2B C3B C4B 120.0(6) yes . . .
C3A C4A C5A 120.0(8) yes . . .
C3B C4B C5B 120.0(7) yes . . .
F1A C5A C4A 107.0(9) yes . . .
F1A C5A C6A 132.4(8) yes . . .
C4A C5A C6A 120.0(7) yes . . .
F1B C5B C4B 126.2(10) yes . . .
F1B C5B C6B 111.4(10) yes . . .
C4B C5B C6B 120.0(6) yes . . .
C5A C6A C7A 120.0(8) yes . . .
C5B C6B C7B 120.0(7) yes . . .
C2A C7A C6A 120.0(8) yes . . .
C2B C7B C6B 120.0(7) yes . . .
N1 C8 C9 122.9(3) yes . . .
C8 C9 C10 118.7(3) yes . . .
C9 C10 C11 118.7(3) yes . . .
C10 C11 C12 119.7(4) yes . . .
N1 C12 C11 122.2(3) yes . . .
H3W O3 H3W 141.071 no . . 2_655
C2A C3A H3A 119.990 no . . .
C4A C3A H3A 120.005 no . . .
C2B C3B H3B 120.002 no . . .
C4B C3B H3B 120.000 no . . .
C3A C4A H4A 119.990 no . . .
C5A C4A H4A 120.006 no . . .
C3B C4B H4B 119.996 no . . .
C5B C4B H4B 120.006 no . . .
C5A C6A H6A 119.991 no . . .
C7A C6A H6A 120.003 no . . .
C5B C6B H6B 120.004 no . . .
C7B C6B H6B 119.999 no . . .
C2A C7A H7A 120.011 no . . .
C6A C7A H7A 119.992 no . . .
C2B C7B H7B 119.985 no . . .
C6B C7B H7B 120.010 no . . .
N1 C8 H8 118.540 no . . .
C9 C8 H8 118.527 no . . .
C8 C9 H9 120.648 no . . .
C10 C9 H9 120.644 no . . .
C9 C10 H10 120.640 no . . .
C11 C10 H10 120.634 no . . .
C10 C11 H11 120.144 no . . .
C12 C11 H11 120.128 no . . .
N1 C12 H12 118.903 no . . .
C11 C12 H12 118.905 no . . .

loop_
_geom_bond_atom_site_label_1
_geom_bond_atom_site_label_2
_geom_bond_distance
_geom_bond_publ_flag
_geom_bond_site_symmetry_1
_geom_bond_site_symmetry_2
Cu1 O1 1.9465(19) yes . .
Cu1 O1 1.9465(19) yes . 2_655
Cu1 N1 2.021(2) yes . .
Cu1 N1 2.021(2) yes . 2_655
F1A C5A 1.492(13) yes . .
F1B C5B 1.268(11) yes . .
O1 C1 1.269(4) yes . .
O2 C1 1.226(4) yes . .
N1 C8 1.335(4) yes . .
N1 C12 1.334(4) yes . .
C1 C2A 1.427(7) yes . .
C1 C2B 1.554(7) yes . .
C2A C3A 1.390(12) yes . .
C2A C7A 1.390(12) yes . .
C2B C3B 1.390(10) yes . .
C2B C7B 1.390(10) yes . .
C3A C4A 1.390(11) yes . .
C3B C4B 1.390(10) yes . .
C4A C5A 1.390(12) yes . .
C4B C5B 1.390(12) yes . .
C5A C6A 1.390(15) yes . .
C5B C6B 1.390(13) yes . .
C6A C7A 1.390(14) yes . .
C6B C7B 1.390(12) yes . .
C8 C9 1.373(4) yes . .
C9 C10 1.380(5) yes . .
C10 C11 1.353(6) yes . .
C11 C12 1.381(5) yes . .
O3 H3W 0.820 no . .
O3 H3W 0.820 no . 2_655
C3A H3A 0.930 no . .
C3B H3B 0.930 no . .
C4A H4A 0.930 no . .
C4B H4B 0.930 no . .
C6A H6A 0.930 no . .
C6B H6B 0.930 no . .
C7A H7A 0.930 no . .
C7B H7B 0.930 no . .
C8 H8 0.930 no . .
C9 H9 0.930 no . .
C10 H10 0.930 no . .
C11 H11 0.930 no . .
C12 H12 0.930 no . .

loop_
_geom_contact_atom_site_label_1
_geom_contact_atom_site_label_2
_geom_contact_distance
_geom_contact_publ_flag
_geom_contact_site_symmetry_1
_geom_contact_site_symmetry_2
Cu1 O2 3.078(2) no . .
Cu1 O2 3.078(2) no . 2_655
Cu1 C1 2.815(3) no . 2_655
Cu1 C8 2.941(3) no . 2_655
Cu1 C12 2.944(3) no . 2_655
F1B C3B 3.585(12) no . .
F1B C7B 3.472(13) no . .
O1 C3A 2.699(7) no . .
O1 C3B 2.800(7) no . .
O1 C7A 3.596(10) no . .
O1 C7B 3.598(8) no . .
O1 C8 3.235(4) no . .
O1 C12 3.179(4) no . 2_655
O2 N1 3.313(3) no . 2_655
O2 C3A 3.480(8) no . .
O2 C7A 2.707(11) no . .
O2 C7B 2.898(9) no . .
O2 C8 3.547(4) no . .
O2 C8 3.586(4) no . 2_655
N1 C1 3.186(4) no . 2_655
N1 C10 2.763(4) no . .
C2A C5A 2.780(10) no . .
C2B C5B 2.780(9) no . .
C3A C6A 2.780(12) no . .
C3B C6B 2.780(11) no . .
C4A C7A 2.780(12) no . .
C4B C7B 2.780(10) no . .
C8 C11 2.690(5) no . .
C9 C12 2.701(5) no . .
Cu1 O3 2.276(3) no . .
F1A C3A 3.162(15) no . 7_666
F1A C4A 3.124(16) no . 7_666
F1A C9 3.310(11) no . 4_565
F1A C10 3.376(11) no . 4_565
F1A C11 3.320(11) no . 4_575
F1B O2 3.469(11) no . 3_666
F1B C9 3.441(11) no . 4_565
F1B C11 3.566(14) no . 4_575
F2A F2A 3.58(2) no . 7_666
F2A F2A 3.56(2) no . 7_676
F2B F2B 3.17(2) no . 7_656
F2B C10 3.307(13) no . 4_565
F2B C11 3.026(13) no . 4_565
F3A C11 3.206(16) no . 4_565
F3A C12 3.342(15) no . 4_565
F3B F3B 3.37(4) no . 3_676
O1 O3 2.989(3) no . .
O2 F1B 3.469(11) no . 3_666
O2 O3 2.760(3) no . 1_545
O2 C10 3.390(4) no . 6_645
O3 Cu1 2.276(3) no . .
O3 O1 2.989(3) no . .
O3 O1 2.989(3) no . 2_655
O3 O2 2.760(3) no . 1_565
O3 O2 2.760(3) no . 2_665
O3 N1 3.183(3) no . .
O3 N1 3.183(3) no . 2_655
O3 C12 3.236(4) no . .
O3 C12 3.236(4) no . 2_655
N1 O3 3.183(3) no . .
C3A F1A 3.162(15) no . 7_666
C4A F1A 3.124(16) no . 7_666
C4A C4A 3.412(14) no . 7_666
C4A C5A 3.470(16) no . 7_666
C5A C4A 3.470(16) no . 7_666
C5A C7A 3.464(14) no . 3_666
C6A C6A 3.235(15) no . 3_666
C6A C7A 3.093(13) no . 3_666
C7A C5A 3.464(14) no . 3_666
C7A C6A 3.093(13) no . 3_666
C7A C7A 3.540(13) no . 3_666
C9 F1A 3.310(11) no . 4_564
C9 F1B 3.441(11) no . 4_564
C10 F1A 3.376(11) no . 4_564
C10 F2B 3.307(13) no . 4_564
C10 O2 3.390(4) no . 6_655
C11 F1A 3.320(11) no . 4_574
C11 F1B 3.566(14) no . 4_574
C11 F2B 3.026(13) no . 4_564
C11 F3A 3.206(16) no . 4_564
C12 F3A 3.342(15) no . 4_564
C12 O3 3.236(4) no . .
Cu1 H8 2.9669 no . .
Cu1 H8 2.9669 no . 2_655
Cu1 H12 2.9785 no . .
Cu1 H12 2.9785 no . 2_655
F1A H4A 2.3792 no . .
F1A H6A 2.8803 no . .
F1B H4B 2.6303 no . .
F1B H6B 2.3641 no . .
O1 H3B 2.5209 no . .
O1 H3A 2.3861 no . .
O1 H8 3.0259 no . .
O1 H12 2.9414 no . 2_655
O2 H7B 2.6334 no . .
O2 H7A 2.4579 no . .
O2 H8 2.7933 no . .
O2 H8 3.4860 no . 2_655
N1 H9 3.2103 no . .
N1 H11 3.2069 no . .
C1 H3B 2.7026 no . .
C1 H3A 2.5526 no . .
C1 H7B 2.6711 no . .
C1 H7A 2.6543 no . .
C1 H8 3.0751 no . .
C2A H4A 3.2464 no . .
C2A H6A 3.2465 no . .
C2B H4B 3.2464 no . .
C2B H6B 3.2465 no . .
C3A H7A 3.2465 no . .
C3B H7B 3.2464 no . .
C4A H6A 3.2464 no . .
C4B H6B 3.2464 no . .
C5A H3A 3.2465 no . .
C5A H7A 3.2464 no . .
C5B H3B 3.2464 no . .
C5B H7B 3.2464 no . .
C6A H4A 3.2465 no . .
C6B H4B 3.2464 no . .
C7A H3A 3.2464 no . .
C7B H3B 3.2465 no . .
C8 H10 3.2145 no . .
C8 H12 3.1244 no . .
C9 H11 3.1975 no . .
C10 H8 3.2031 no . .
C10 H12 3.1953 no . .
C11 H9 3.1962 no . .
C12 H8 3.1223 no . .
C12 H10 3.2099 no . .
H3B H12 3.1831 no . 2_655
H3B H4B 2.3201 no . .
H3A H4A 2.3199 no . .
H7B H6B 2.3201 no . .
H7A H6A 2.3199 no . .
H8 H9 2.2909 no . .
H9 H10 2.3284 no . .
H10 H11 2.2936 no . .
H11 H12 2.2972 no . .
Cu1 H3W 2.6643 no . .
Cu1 H3W 2.6643 no . 2_655
F1A H3A 3.1280 no . 7_666
F1A H9 3.4024 no . 4_565
F1A H10 3.5372 no . 4_565
F1A H11 2.5210 no . 4_575
F1A H12 3.2441 no . 4_575
F1A H4A 3.0627 no . 7_666
F1B H11 2.9124 no . 4_575
F1B H12 2.9940 no . 4_575
F2A H11 3.1273 no . 4_575
F2B H10 3.4261 no . 4_565
F2B H11 2.9383 no . 4_565
F3A H11 3.2272 no . 4_565
F3A H12 3.4233 no . 4_565
F3B H11 3.2609 no . 4_575
F3B H12 3.5585 no . 4_575
O1 H3W 2.7996 no . 2_655
O1 H9 3.0450 no . 6_655
O1 H10 3.3737 no . 6_655
O2 H3B 3.3165 no . 1_545
O2 H3W 3.2693 no . 1_545
O2 H3W 2.0109 no . 2_645
O2 H10 2.6754 no . 6_645
O2 H12 3.3864 no . 2_645
O3 H8 2.9921 no . 1_565
O3 H8 2.9921 no . 2_665
O3 H12 2.7167 no . .
O3 H12 2.7167 no . 2_655
N1 H3W 3.4740 no . .
N1 H3W 3.4984 no . 2_655
N1 H9 2.9608 no . 6_655
C1 H3W 3.1548 no . 2_645
C1 H10 3.1975 no . 6_645
C1 H11 3.4652 no . 6_645
C2A H10 3.4002 no . 6_645
C2A H11 3.2787 no . 6_645
C2A H6A 3.2075 no . 3_666
C2B H10 3.5508 no . 6_645
C2B H11 3.3129 no . 6_645
C3A H7A 3.3559 no . 1_565
C3A H10 3.1591 no . 6_655
C3A H11 3.4371 no . 6_645
C3B H7B 3.0600 no . 1_565
C3B H10 3.4269 no . 6_655
C3B H4B 3.2475 no . 3_676
C4A H7A 3.5333 no . 1_565
C4A H4A 3.2694 no . 7_666
C4A H6A 3.5498 no . 1_565
C4B H3B 3.5954 no . 3_676
C4B H7B 3.1275 no . 1_565
C4B H4B 3.1958 no . 3_676
C4B H6B 3.3529 no . 1_565
C5A H7A 3.1535 no . 3_666
C5A H4A 3.1298 no . 7_666
C5B H11 3.5772 no . 4_575
C6A H7A 3.1770 no . 3_666
C6A H4A 3.3559 no . 1_545
C6A H6A 3.4042 no . 3_666
C6B H4B 3.0600 no . 1_545
C7A H3A 3.5498 no . 1_545
C7A H10 3.3800 no . 6_645
C7A H4A 3.5334 no . 1_545
C7A H6A 3.0659 no . 3_666
C7B H3B 3.3530 no . 1_545
C7B H10 3.1116 no . 6_645
C7B H11 3.1364 no . 6_645
C7B H4B 3.1274 no . 1_545
C8 H3W 3.5252 no . 2_645
C8 H9 3.0018 no . 6_655
C9 H3A 3.3849 no . 6_645
C9 H8 3.4713 no . 6_655
C9 H9 3.2824 no . 6_655
C10 H3A 2.9424 no . 6_645
C10 H7B 3.1189 no . 6_655
C10 H8 3.0536 no . 6_655
C10 H9 3.4727 no . 6_655
C11 H7B 3.4164 no . 6_655
C11 H8 3.3653 no . 6_655
C11 H9 3.4293 no . 6_655
C11 H6B 3.3629 no . 4_564
C12 H3W 3.3202 no . .
C12 H3W 3.5979 no . 2_655
C12 H9 3.1831 no . 6_655
H3B O2 3.3165 no . 1_565
H3B C4B 3.5954 no . 3_676
H3B C7B 3.3530 no . 1_565
H3B H3W 3.5460 no . 2_655
H3B H7B 2.5316 no . 1_565
H3B H10 2.9308 no . 6_655
H3B H4B 3.0955 no . 3_676
H3A F1A 3.1280 no . 7_666
H3A C7A 3.5498 no . 1_565
H3A C9 3.3849 no . 6_655
H3A C10 2.9424 no . 6_655
H3A H7A 2.9063 no . 1_565
H3A H9 3.1209 no . 6_655
H3A H10 2.2578 no . 6_655
H3W Cu1 2.6643 no . .
H3W O1 2.7996 no . 2_655
H3W O2 3.2693 no . 1_565
H3W O2 2.0109 no . 2_665
H3W N1 3.4740 no . .
H3W N1 3.4984 no . 2_655
H3W C1 3.1548 no . 2_665
H3W C8 3.5252 no . 2_665
H3W C12 3.3202 no . .
H3W C12 3.5979 no . 2_655
H3W H3B 3.5460 no . 2_655
H3W H8 3.1484 no . 1_565
H3W H8 2.6846 no . 2_665
H3W H10 3.0848 no . 5_455
H3W H12 2.6241 no . .
H3W H12 3.1789 no . 2_655
H7B C3B 3.0600 no . 1_545
H7B C4B 3.1275 no . 1_545
H7B C10 3.1189 no . 6_645
H7B C11 3.4164 no . 6_645
H7B H3B 2.5316 no . 1_545
H7B H10 2.3855 no . 6_645
H7B H11 2.9894 no . 6_645
H7B H4B 2.6656 no . 1_545
H7A C3A 3.3559 no . 1_545
H7A C4A 3.5333 no . 1_545
H7A C5A 3.1535 no . 3_666
H7A C6A 3.1770 no . 3_666
H7A H3A 2.9063 no . 1_545
H7A H10 3.1605 no . 6_645
H7A H4A 3.2383 no . 1_545
H7A H6A 3.2851 no . 3_666
H8 O3 2.9921 no . 1_545
H8 C9 3.4713 no . 6_645
H8 C10 3.0536 no . 6_645
H8 C11 3.3653 no . 6_645
H8 H3W 3.1484 no . 1_545
H8 H3W 2.6846 no . 2_645
H8 H9 3.3822 no . 6_655
H8 H10 3.0874 no . 6_645
H8 H12 3.3721 no . 1_545
H9 F1A 3.4024 no . 4_564
H9 O1 3.0450 no . 6_645
H9 N1 2.9608 no . 6_645
H9 C8 3.0018 no . 6_645
H9 C9 3.2824 no . 6_645
H9 C10 3.4727 no . 6_645
H9 C11 3.4293 no . 6_645
H9 C12 3.1831 no . 6_645
H9 H3A 3.1209 no . 6_645
H9 H8 3.3822 no . 6_645
H9 H11 3.2660 no . 1_545
H10 F1A 3.5372 no . 4_564
H10 F2B 3.4261 no . 4_564
H10 O1 3.3737 no . 6_645
H10 O2 2.6754 no . 6_655
H10 C1 3.1975 no . 6_655
H10 C2A 3.4002 no . 6_655
H10 C2B 3.5508 no . 6_655
H10 C3A 3.1591 no . 6_645
H10 C3B 3.4269 no . 6_645
H10 C7A 3.3800 no . 6_655
H10 C7B 3.1116 no . 6_655
H10 H3B 2.9308 no . 6_645
H10 H3A 2.2578 no . 6_645
H10 H3W 3.0848 no . 5_545
H10 H7B 2.3855 no . 6_655
H10 H7A 3.1605 no . 6_655
H10 H8 3.0874 no . 6_655
H11 F1A 2.5210 no . 4_574
H11 F1B 2.9124 no . 4_574
H11 F2A 3.1273 no . 4_574
H11 F2B 2.9383 no . 4_564
H11 F3A 3.2272 no . 4_564
H11 F3B 3.2609 no . 4_574
H11 C1 3.4652 no . 6_655
H11 C2A 3.2787 no . 6_655
H11 C2B 3.3129 no . 6_655
H11 C3A 3.4371 no . 6_655
H11 C5B 3.5772 no . 4_574
H11 C7B 3.1364 no . 6_655
H11 H7B 2.9894 no . 6_655
H11 H9 3.2660 no . 1_565
H11 H4A 3.3346 no . 4_574
H11 H4B 3.5430 no . 4_574
H11 H6B 3.3230 no . 4_564
H12 F1A 3.2441 no . 4_574
H12 F1B 2.9940 no . 4_574
H12 F3A 3.4233 no . 4_564
H12 F3B 3.5585 no . 4_574
H12 O2 3.3864 no . 2_665
H12 O3 2.7167 no . .
H12 H3W 2.6241 no . .
H12 H3W 3.1789 no . 2_655
H12 H8 3.3721 no . 1_565
H4A F1A 3.0627 no . 7_666
H4A C4A 3.2694 no . 7_666
H4A C5A 3.1298 no . 7_666
H4A C6A 3.3559 no . 1_565
H4A C7A 3.5334 no . 1_565
H4A H7A 3.2383 no . 1_565
H4A H11 3.3346 no . 4_575
H4A H4A 3.3858 no . 7_666
H4A H6A 2.9063 no . 1_565
H6A C2A 3.2075 no . 3_666
H6A C4A 3.5498 no . 1_545
H6A C6A 3.4042 no . 3_666
H6A C7A 3.0659 no . 3_666
H6A H7A 3.2851 no . 3_666
H6A H4A 2.9063 no . 1_545
H4B C3B 3.2475 no . 3_676
H4B C4B 3.1958 no . 3_676
H4B C6B 3.0600 no . 1_565
H4B C7B 3.1274 no . 1_565
H4B H3B 3.0955 no . 3_676
H4B H7B 2.6656 no . 1_565
H4B H11 3.5430 no . 4_575
H4B H4B 3.0043 no . 3_676
H4B H6B 2.5316 no . 1_565
H6B C4B 3.3529 no . 1_545
H6B C11 3.3629 no . 4_565
H6B H11 3.3230 no . 4_565
H6B H4B 2.5316 no . 1_545
H6B H6B 3.5856 no . 7_656

loop_
_geom_hbond_atom_site_label_D
_geom_hbond_atom_site_label_H
_geom_hbond_atom_site_label_A
_geom_hbond_site_symmetry_D
_geom_hbond_site_symmetry_H
_geom_hbond_site_symmetry_A
_geom_hbond_distance_DA
_geom_hbond_distance_DH
_geom_hbond_distance_HA
_geom_hbond_angle_DHA
_geom_hbond_publ_flag
O3 H3W O2 . . 2_665 2.760(3) 0.820 2.011 151.6 no
O3 H3W O2 . 2_655 1_565 2.760(3) 0.820 2.011 151.6 no

loop_
_geom_torsion_atom_site_label_1
_geom_torsion_atom_site_label_2
_geom_torsion_atom_site_label_3
_geom_torsion_atom_site_label_4
_geom_torsion
_geom_torsion_publ_flag
_geom_torsion_site_symmetry_1
_geom_torsion_site_symmetry_2
_geom_torsion_site_symmetry_3
_geom_torsion_site_symmetry_4
O1 Cu1 N1 C8 60.51(16) no . . . .
O1 Cu1 N1 C12 -118.42(16) no . . . .
N1 Cu1 O1 C1 -101.30(16) no . . . .
O1 Cu1 N1 C8 -119.95(16) no . . 2_655 2_655
O1 Cu1 N1 C12 61.12(16) no . . 2_655 2_655
N1 Cu1 O1 C1 67.90(16) no 2_655 . . .
O1 Cu1 N1 C8 -119.95(16) no 2_655 . . .
O1 Cu1 N1 C12 61.12(16) no 2_655 . . .
N1 Cu1 O1 C1 67.90(16) no . . 2_655 2_655
O1 Cu1 N1 C8 60.51(16) no 2_655 . 2_655 2_655
O1 Cu1 N1 C12 -118.42(16) no 2_655 . 2_655 2_655
N1 Cu1 O1 C1 -101.30(16) no 2_655 . 2_655 2_655
Cu1 O1 C1 O2 14.5(4) no . . . .
Cu1 O1 C1 C2A -165.02(15) no . . . .
Cu1 O1 C1 C2B -164.88(13) no . . . .
Cu1 N1 C8 C9 -177.63(17) no . . . .
Cu1 N1 C12 C11 176.36(18) no . . . .
C8 N1 C12 C11 -2.6(4) no . . . .
C12 N1 C8 C9 1.3(4) no . . . .
O1 C1 C2A C3A -14.0(7) no . . . .
O1 C1 C2A C7A 167.6(4) no . . . .
O1 C1 C2B C3B 22.7(6) no . . . .
O1 C1 C2B C7B -160.0(4) no . . . .
O2 C1 C2A C3A 166.4(4) no . . . .
O2 C1 C2A C7A -12.0(8) no . . . .
O2 C1 C2B C3B -156.7(4) no . . . .
O2 C1 C2B C7B 20.6(7) no . . . .
C1 C2A C3A C4A -178.5(5) no . . . .
C1 C2A C7A C6A 178.4(5) no . . . .
C3A C2A C7A C6A -0.0(11) no . . . .
C7A C2A C3A C4A 0.0(11) no . . . .
C1 C2B C3B C4B 177.3(5) no . . . .
C1 C2B C7B C6B -177.4(5) no . . . .
C3B C2B C7B C6B -0.0(10) no . . . .
C7B C2B C3B C4B 0.0(10) no . . . .
C2A C3A C4A C5A 0.0(13) no . . . .
C2B C3B C4B C5B -0.0(12) no . . . .
C3A C4A C5A F1A 172.4(8) no . . . .
C3A C4A C5A C6A -0.0(15) no . . . .
C3B C4B C5B F1B -160.8(9) no . . . .
C3B C4B C5B C6B 0.0(14) no . . . .
F1A C5A C6A C7A -170.1(11) no . . . .
C4A C5A C6A C7A -0.0(16) no . . . .
F1B C5B C6B C7B 163.4(9) no . . . .
C4B C5B C6B C7B -0.0(14) no . . . .
C5A C6A C7A C2A 0.0(14) no . . . .
C5B C6B C7B C2B 0.0(12) no . . . .
N1 C8 C9 C10 1.0(4) no . . . .
C8 C9 C10 C11 -2.1(5) no . . . .
C9 C10 C11 C12 0.9(5) no . . . .
C10 C11 C12 N1 1.5(5) no . . . .
